data_2223242
loop_
_publ_author_name
'Guo, Jian-feng'
'Wang, Jian-long'

_publ_section_title
;
 3-Chloro-5-methoxy-2,6-dinitropyridine
;
_journal_coeditor_code XU2586
_journal_issue 9
_journal_name_full 'Acta Crystallographica Section E'
_journal_page_first o2154
_journal_paper_doi 10.1107/S1600536809031407
_journal_volume 65
_journal_year 2009
_chemical_formula_iupac 'C6 H4 Cl N3 O5'
_chemical_formula_moiety 'C6 H4 Cl N3 O5'
_chemical_formula_sum 'C6 H4 Cl N3 O5'
_chemical_formula_weight 233.57
_chemical_name_systematic
;
3-Chloro-5-methoxy-2,6-dinitropyridine
;
_space_group_IT_number 14
_symmetry_cell_setting monoclinic
_symmetry_space_group_name_Hall '-P 2yn'
_symmetry_space_group_name_H-M 'P 1 21/n 1'
_atom_sites_solution_hydrogens geom
_atom_sites_solution_primary direct
_atom_sites_solution_secondary difmap
_audit_creation_method SHELXL97
_cell_angle_alpha 90.00
_cell_angle_beta 95.55(3)
_cell_angle_gamma 90.00
_cell_formula_units_Z 4
_cell_length_a 6.6490(13)
_cell_length_b 10.842(2)
_cell_length_c 12.715(3)
_cell_measurement_reflns_used 5866
_cell_measurement_temperature 293(2)
_cell_measurement_theta_max 27.48
_cell_measurement_theta_min 2.47
_cell_volume 912.3(3)
_computing_cell_refinement 'RAPID-AUTO (Rigaku, 1998)'
_computing_data_collection 'RAPID-AUTO (Rigaku, 1998)'
_computing_data_reduction 'CrystalStructure (Rigaku/MSC, 2002)'
_computing_molecular_graphics 'SHELXTL (Sheldrick, 2008)'
_computing_publication_material 'SHELXTL (Sheldrick, 2008)'
_computing_structure_refinement 'SHELXTL (Sheldrick, 2008)'
_computing_structure_solution 'SHELXTL (Sheldrick, 2008)'
_diffrn_ambient_temperature 293(2)
_diffrn_detector_area_resol_mean 10.00
_diffrn_measured_fraction_theta_full 0.985
_diffrn_measured_fraction_theta_max 0.985
_diffrn_measurement_device_type 'Rigaku R-AXIS RAPID IP'
_diffrn_measurement_method \w
_diffrn_radiation_monochromator graphite
_diffrn_radiation_source 'fine-focus sealed tube'
_diffrn_radiation_type MoK\a
_diffrn_radiation_wavelength 0.71073
_diffrn_reflns_av_R_equivalents 0.0497
_diffrn_reflns_av_sigmaI/netI 0.0377
_diffrn_reflns_limit_h_max 8
_diffrn_reflns_limit_h_min -8
_diffrn_reflns_limit_k_max 13
_diffrn_reflns_limit_k_min -13
_diffrn_reflns_limit_l_max 16
_diffrn_reflns_limit_l_min -16
_diffrn_reflns_number 5866
_diffrn_reflns_theta_full 27.48
_diffrn_reflns_theta_max 27.48
_diffrn_reflns_theta_min 2.47
_diffrn_standards_decay_% 0
_diffrn_standards_interval_count 0
_diffrn_standards_interval_time 0
_diffrn_standards_number 0
_exptl_absorpt_coefficient_mu 0.426
_exptl_absorpt_correction_T_max 0.887
_exptl_absorpt_correction_T_min 0.808
_exptl_absorpt_correction_type multi-scan
_exptl_absorpt_process_details '(ABSCOR; Higashi, 1995)'
_exptl_crystal_colour colorless
_exptl_crystal_density_diffrn 1.701
_exptl_crystal_density_method 'not measured'
_exptl_crystal_description block
_exptl_crystal_F_000 472
_exptl_crystal_size_max 0.50
_exptl_crystal_size_mid 0.40
_exptl_crystal_size_min 0.28
_refine_diff_density_max 0.262
_refine_diff_density_min -0.298
_refine_ls_extinction_coef 0.157(11)
_refine_ls_extinction_expression Fc^*^=kFc[1+0.001xFc^2^\l^3^/sin(2\q)]^-1/4^
_refine_ls_extinction_method 'SHELXTL (Version 4.2; Sheldrick, 2008)'
_refine_ls_goodness_of_fit_ref 0.990
_refine_ls_hydrogen_treatment constr
_refine_ls_matrix_type full
_refine_ls_number_parameters 138
_refine_ls_number_reflns 2062
_refine_ls_number_restraints 0
_refine_ls_restrained_S_all 0.990
_refine_ls_R_factor_all 0.0738
_refine_ls_R_factor_gt 0.0480
_refine_ls_shift/su_max 0.000
_refine_ls_shift/su_mean 0.000
_refine_ls_structure_factor_coef Fsqd
_refine_ls_weighting_details 'calc w=1/[\s^2^(Fo^2^)+(0.08P)^2^] where P=(Fo^2^+2Fc^2^)/3'
_refine_ls_weighting_scheme calc
_refine_ls_wR_factor_gt 0.1256
_refine_ls_wR_factor_ref 0.1348
_reflns_number_gt 1275
_reflns_number_total 2062
_reflns_threshold_expression I>2\s(I)
_cod_data_source_file xu2586.cif
_cod_data_source_block I
_cod_original_sg_symbol_H-M 'P 21/n'
_cod_database_code 2223242
_cod_database_fobs_code 2223242

loop_
_symmetry_equiv_pos_as_xyz
'x, y, z'
'-x+1/2, y+1/2, -z+1/2'
'-x, -y, -z'
'x-1/2, -y-1/2, z-1/2'

loop_
_atom_site_type_symbol
_atom_site_label
_atom_site_fract_x
_atom_site_fract_y
_atom_site_fract_z
_atom_site_U_iso_or_equiv
_atom_site_adp_type
_atom_site_calc_flag
_atom_site_refinement_flags
_atom_site_occupancy
_atom_site_disorder_assembly
_atom_site_disorder_group
Cl Cl1 0.17055(10) 0.52802(8) 0.42365(6) 0.0756(3) Uani d . 1 . .
O O1 0.8010(3) 0.77739(16) 0.37270(12) 0.0536(5) Uani d . 1 . .
O O2 0.2241(4) 0.3362(2) 0.27062(18) 0.0939(8) Uani d . 1 . .
O O3 0.2590(3) 0.4071(2) 0.11455(16) 0.0716(6) Uani d . 1 . .
O O4 0.8115(4) 0.7839(2) 0.14363(19) 0.0949(8) Uani d . 1 . .
O O5 0.9482(4) 0.6061(2) 0.1524(2) 0.1051(9) Uani d . 1 . .
N N1 0.5510(3) 0.55114(17) 0.20338(15) 0.0439(5) Uani d . 1 . .
N N2 0.2845(3) 0.4126(2) 0.2107(2) 0.0590(6) Uani d . 1 . .
N N3 0.8230(3) 0.6789(2) 0.17477(16) 0.0556(6) Uani d . 1 . .
C C1 0.4068(3) 0.5141(2) 0.25985(18) 0.0440(5) Uani d . 1 . .
C C2 0.3749(3) 0.5646(2) 0.35677(18) 0.0453(6) Uani d . 1 . .
C C3 0.5061(3) 0.6544(2) 0.39881(17) 0.0443(5) Uani d . 1 . .
H H3 0.4898 0.6885 0.4645 0.053 Uiso calc R 1 . .
C C4 0.6614(3) 0.6929(2) 0.34246(16) 0.0407(5) Uani d . 1 . .
C C5 0.6705(3) 0.6373(2) 0.24397(16) 0.0412(5) Uani d . 1 . .
C C6 0.7921(5) 0.8349(3) 0.47424(19) 0.0657(8) Uani d . 1 . .
H H6A 0.6641 0.8754 0.4761 0.099 Uiso calc R 1 . .
H H6B 0.8989 0.8944 0.4857 0.099 Uiso calc R 1 . .
H H6C 0.8073 0.7732 0.5286 0.099 Uiso calc R 1 . .

loop_
_atom_site_aniso_label
_atom_site_aniso_U_11
_atom_site_aniso_U_22
_atom_site_aniso_U_33
_atom_site_aniso_U_12
_atom_site_aniso_U_13
_atom_site_aniso_U_23
Cl1 0.0570(4) 0.0974(6) 0.0777(5) -0.0107(4) 0.0343(4) 0.0139(4)
O1 0.0575(10) 0.0580(10) 0.0474(9) -0.0144(8) 0.0153(8) -0.0112(8)
O2 0.1109(18) 0.0831(15) 0.0882(15) -0.0542(15) 0.0115(13) 0.0088(12)
O3 0.0704(12) 0.0772(13) 0.0661(13) -0.0183(10) 0.0006(10) -0.0065(10)
O4 0.1047(18) 0.0908(18) 0.0946(16) -0.0134(14) 0.0377(14) 0.0320(13)
O5 0.0869(16) 0.1075(19) 0.133(2) 0.0047(15) 0.0717(15) -0.0076(16)
N1 0.0418(10) 0.0451(10) 0.0457(10) -0.0002(9) 0.0083(8) -0.0001(8)
N2 0.0494(12) 0.0609(14) 0.0666(15) -0.0129(11) 0.0060(10) 0.0026(11)
N3 0.0526(12) 0.0688(15) 0.0481(11) -0.0127(11) 0.0182(9) -0.0061(11)
C1 0.0400(11) 0.0430(12) 0.0492(12) -0.0024(10) 0.0053(10) 0.0060(10)
C2 0.0388(11) 0.0492(13) 0.0493(13) 0.0041(10) 0.0121(9) 0.0141(10)
C3 0.0468(12) 0.0476(13) 0.0405(12) 0.0064(11) 0.0150(9) 0.0035(10)
C4 0.0415(11) 0.0395(11) 0.0422(12) 0.0038(10) 0.0096(9) 0.0035(9)
C5 0.0364(10) 0.0460(12) 0.0423(11) 0.0004(10) 0.0097(9) 0.0037(9)
C6 0.0845(19) 0.0678(17) 0.0463(14) -0.0182(15) 0.0138(13) -0.0125(12)

loop_
_atom_type_symbol
_atom_type_description
_atom_type_scat_dispersion_real
_atom_type_scat_dispersion_imag
_atom_type_scat_source
C C 0.0033 0.0016 'International Tables Vol C Tables 4.2.6.8 and 6.1.1.4'
H H 0.0000 0.0000 'International Tables Vol C Tables 4.2.6.8 and 6.1.1.4'
N N 0.0061 0.0033 'International Tables Vol C Tables 4.2.6.8 and 6.1.1.4'
O O 0.0106 0.0060 'International Tables Vol C Tables 4.2.6.8 and 6.1.1.4'
Cl Cl 0.1484 0.1585 'International Tables Vol C Tables 4.2.6.8 and 6.1.1.4'

loop_
_geom_angle_atom_site_label_1
_geom_angle_atom_site_label_2
_geom_angle_atom_site_label_3
_geom_angle_site_symmetry_1
_geom_angle_site_symmetry_3
_geom_angle
_geom_angle_publ_flag
C4 O1 C6 . . 117.90(18) ?
C5 N1 C1 . . 116.89(19) ?
O3 N2 O2 . . 124.9(2) ?
O3 N2 C1 . . 118.7(2) ?
O2 N2 C1 . . 116.4(2) ?
O5 N3 O4 . . 124.5(2) ?
O5 N3 C5 . . 118.2(2) ?
O4 N3 C5 . . 117.3(2) ?
N1 C1 C2 . . 123.3(2) ?
N1 C1 N2 . . 113.5(2) ?
C2 C1 N2 . . 123.2(2) ?
C3 C2 C1 . . 118.6(2) ?
C3 C2 Cl1 . . 118.16(18) ?
C1 C2 Cl1 . . 123.13(19) ?
C4 C3 C2 . . 119.3(2) ?
C4 C3 H3 . . 120.3 ?
C2 C3 H3 . . 120.3 ?
O1 C4 C3 . . 126.4(2) ?
O1 C4 C5 . . 117.78(18) ?
C3 C4 C5 . . 115.8(2) ?
N1 C5 C4 . . 126.05(19) ?
N1 C5 N3 . . 114.31(18) ?
C4 C5 N3 . . 119.6(2) ?
O1 C6 H6A . . 109.5 ?
O1 C6 H6B . . 109.5 ?
H6A C6 H6B . . 109.5 ?
O1 C6 H6C . . 109.5 ?
H6A C6 H6C . . 109.5 ?
H6B C6 H6C . . 109.5 ?

loop_
_geom_bond_atom_site_label_1
_geom_bond_atom_site_label_2
_geom_bond_site_symmetry_2
_geom_bond_distance
_geom_bond_publ_flag
Cl1 C2 . 1.717(2) ?
O1 C4 . 1.334(3) ?
O1 C6 . 1.440(3) ?
O2 N2 . 1.219(3) ?
O3 N2 . 1.219(3) ?
O4 N3 . 1.206(3) ?
O5 N3 . 1.201(3) ?
N1 C5 . 1.300(3) ?
N1 C1 . 1.315(3) ?
N2 C1 . 1.472(3) ?
N3 C5 . 1.476(3) ?
C1 C2 . 1.384(3) ?
C2 C3 . 1.380(3) ?
C3 C4 . 1.378(3) ?
C3 H3 . 0.9300 ?
C4 C5 . 1.396(3) ?
C6 H6A . 0.9600 ?
C6 H6B . 0.9600 ?
C6 H6C . 0.9600 ?

loop_
_geom_torsion_atom_site_label_1
_geom_torsion_atom_site_label_2
_geom_torsion_atom_site_label_3
_geom_torsion_atom_site_label_4
_geom_torsion_site_symmetry_1
_geom_torsion_site_symmetry_2
_geom_torsion_site_symmetry_3
_geom_torsion_site_symmetry_4
_geom_torsion
_geom_torsion_publ_flag
C5 N1 C1 C2 . . . . 1.9(3) ?
C5 N1 C1 N2 . . . . -177.3(2) ?
O3 N2 C1 N1 . . . . -31.5(3) ?
O2 N2 C1 N1 . . . . 145.0(2) ?
O3 N2 C1 C2 . . . . 149.3(2) ?
O2 N2 C1 C2 . . . . -34.2(4) ?
N1 C1 C2 C3 . . . . -3.1(3) ?
N2 C1 C2 C3 . . . . 176.0(2) ?
N1 C1 C2 Cl1 . . . . 172.71(17) ?
N2 C1 C2 Cl1 . . . . -8.2(3) ?
C1 C2 C3 C4 . . . . 1.4(3) ?
Cl1 C2 C3 C4 . . . . -174.58(16) ?
C6 O1 C4 C3 . . . . 0.3(3) ?
C6 O1 C4 C5 . . . . -180.0(2) ?
C2 C3 C4 O1 . . . . -179.3(2) ?
C2 C3 C4 C5 . . . . 1.0(3) ?
C1 N1 C5 C4 . . . . 0.9(3) ?
C1 N1 C5 N3 . . . . -177.3(2) ?
O1 C4 C5 N1 . . . . 178.0(2) ?
C3 C4 C5 N1 . . . . -2.3(3) ?
O1 C4 C5 N3 . . . . -4.0(3) ?
C3 C4 C5 N3 . . . . 175.7(2) ?
O5 N3 C5 N1 . . . . -64.2(3) ?
O4 N3 C5 N1 . . . . 115.0(3) ?
O5 N3 C5 C4 . . . . 117.5(3) ?
O4 N3 C5 C4 . . . . -63.3(3) ?

loop_
_cod_related_entry_id
_cod_related_entry_database
_cod_related_entry_code
1 ChemSpider 10541367
